data_4303876
loop_
_publ_author_name
'F. Albert Cotton'
'Carlos A. Murillo'
'Qinliang Zhao'

_publ_section_title
;
Influence of Bonding Mode of the Linkers in the Electronic Communication of
Molecular Pairs Having Dimolybdenum Units Linked by Pseudohalides
;
_journal_name_full 'Inorganic Chemistry'
_journal_page_first 11755
_journal_page_last 11766
_journal_paper_doi 10.1021/ic901826y
_journal_volume 48
_journal_year 2009
_chemical_formula_moiety 'C64 H60 Mo4 N12 O12'
_chemical_formula_sum 'C64 H60 Mo4 N12 O12'
_chemical_formula_weight 1573.00
_chemical_name_common '[Mo2(DAniF)2]2(NCO)4'
_chemical_name_systematic
; 
 ? 
;
_space_group_IT_number 14
_symmetry_cell_setting monoclinic
_symmetry_space_group_name_Hall '-P 2ybc'
_symmetry_space_group_name_H-M 'P 1 21/c 1'
_atom_sites_solution_hydrogens geom
_atom_sites_solution_primary direct
_atom_sites_solution_secondary difmap
_audit_creation_method SHELXL-97
_cell_angle_alpha 90.00
_cell_angle_beta 91.272(4)
_cell_angle_gamma 90.00
_cell_formula_units_Z 2
_cell_length_a 12.914(3)
_cell_length_b 11.167(2)
_cell_length_c 22.036(5)
_cell_measurement_reflns_used 9349
_cell_measurement_temperature 213(2)
_cell_measurement_theta_max 25.135
_cell_measurement_theta_min 2.404
_cell_volume 3177.0(12)
_computing_cell_refinement SAINT
_computing_data_collection SMART
_computing_data_reduction SAINT
_computing_molecular_graphics XP
_computing_publication_material XCIF
_computing_structure_refinement 'SHELXL-97 (Sheldrick, 1997)'
_computing_structure_solution 'SHELXS-97 (Sheldrick, 1990)'
_diffrn_ambient_temperature 213(2)
_diffrn_measured_fraction_theta_full 0.995
_diffrn_measured_fraction_theta_max 0.995
_diffrn_measurement_device_type 'BRUKER SMART 1000 CCD'
_diffrn_measurement_method \w-scans
_diffrn_radiation_monochromator graphite
_diffrn_radiation_source 'fine-focus sealed tube'
_diffrn_radiation_type MoK\a
_diffrn_radiation_wavelength 0.71073
_diffrn_reflns_av_R_equivalents 0.0186
_diffrn_reflns_av_sigmaI/netI 0.0217
_diffrn_reflns_limit_h_max 15
_diffrn_reflns_limit_h_min -13
_diffrn_reflns_limit_k_max 13
_diffrn_reflns_limit_k_min -13
_diffrn_reflns_limit_l_max 23
_diffrn_reflns_limit_l_min -26
_diffrn_reflns_number 16103
_diffrn_reflns_theta_full 25.14
_diffrn_reflns_theta_max 25.14
_diffrn_reflns_theta_min 2.04
_diffrn_standards_number 0
_exptl_absorpt_coefficient_mu 0.843
_exptl_absorpt_correction_T_max 0.9590
_exptl_absorpt_correction_T_min 0.8699
_exptl_absorpt_correction_type multi-scan
_exptl_absorpt_process_details SADABS
_exptl_crystal_colour red
_exptl_crystal_density_diffrn 1.644
_exptl_crystal_density_method 'not measured'
_exptl_crystal_description block
_exptl_crystal_F_000 1584
_exptl_crystal_size_max 0.17
_exptl_crystal_size_mid 0.15
_exptl_crystal_size_min 0.05
_refine_diff_density_max 0.502
_refine_diff_density_min -0.363
_refine_diff_density_rms 0.067
_refine_ls_extinction_method none
_refine_ls_goodness_of_fit_ref 1.061
_refine_ls_hydrogen_treatment noref
_refine_ls_matrix_type full
_refine_ls_number_parameters 452
_refine_ls_number_reflns 5671
_refine_ls_number_restraints 0
_refine_ls_restrained_S_all 1.061
_refine_ls_R_factor_all 0.0332
_refine_ls_R_factor_gt 0.0256
_refine_ls_shift/su_max 0.001
_refine_ls_shift/su_mean 0.000
_refine_ls_structure_factor_coef Fsqd
_refine_ls_weighting_details 'calc w=1/[\s^2^(Fo^2^)+(0.0336P)^2^+2.3800P] where P=(Fo^2^+2Fc^2^)/3'
_refine_ls_weighting_scheme calc
_refine_ls_wR_factor_gt 0.0630
_refine_ls_wR_factor_ref 0.0688
_reflns_number_gt 4892
_reflns_number_total 5671
_reflns_threshold_expression >2sigma(I)
_cod_data_source_file ic901826y_si_001_2.cif
_cod_data_source_block 2
_cod_original_cell_volume 3177.2(12)
_cod_original_sg_symbol_H-M 'P 21/c'
_cod_database_code 4303876

loop_
_symmetry_equiv_pos_as_xyz
'x, y, z'
'-x, y+1/2, -z+1/2'
'-x, -y, -z'
'x, -y-1/2, z-1/2'

loop_
_atom_site_label
_atom_site_type_symbol
_atom_site_fract_x
_atom_site_fract_y
_atom_site_fract_z
_atom_site_U_iso_or_equiv
_atom_site_adp_type
_atom_site_occupancy
_atom_site_symmetry_multiplicity
_atom_site_calc_flag
_atom_site_refinement_flags
_atom_site_disorder_assembly
_atom_site_disorder_group
Mo1 Mo 0.413697(17) 0.43884(2) 0.566842(9) 0.02763(7) Uani 1 1 d . . .
Mo2 Mo 0.350241(17) 0.49051(2) 0.481500(10) 0.02945(8) Uani 1 1 d . . .
N5 N 0.30095(17) 0.5361(2) 0.61407(10) 0.0339(5) Uani 1 1 d . . .
N6 N 0.23411(18) 0.5919(2) 0.52162(10) 0.0401(6) Uani 1 1 d . . .
N3 N 0.33347(17) 0.2758(2) 0.56539(10) 0.0331(5) Uani 1 1 d . . .
N4 N 0.26297(17) 0.3311(2) 0.47388(10) 0.0345(5) Uani 1 1 d . . .
O1 O 0.5394(2) 0.7537(2) 0.64229(11) 0.0650(7) Uani 1 1 d . . .
O2 O 0.5617(2) 0.1640(2) 0.48682(12) 0.0740(8) Uani 1 1 d . . .
O5 O 0.2491(2) 0.5035(3) 0.86469(10) 0.0668(7) Uani 1 1 d . . .
O3 O 0.36472(19) -0.0390(2) 0.76203(10) 0.0521(6) Uani 1 1 d . . .
O4 O -0.00604(19) 0.2639(3) 0.27468(12) 0.0786(9) Uani 1 1 d . A .
N1 N 0.53370(17) 0.5773(2) 0.58363(10) 0.0313(5) Uani 1 1 d . . .
N2 N 0.56006(17) 0.3454(2) 0.54197(9) 0.0311(5) Uani 1 1 d . . .
C1 C 0.5360(2) 0.6648(3) 0.61215(13) 0.0387(7) Uani 1 1 d . . .
C2 C 0.5599(2) 0.2552(3) 0.51362(14) 0.0427(7) Uani 1 1 d . . .
C10 C 0.2322(2) 0.5975(3) 0.58167(13) 0.0436(7) Uani 1 1 d . A .
H10A H 0.1825 0.6448 0.6009 0.052 Uiso 1 1 calc R . .
C11 C 0.2882(2) 0.5326(2) 0.67861(12) 0.0338(6) Uani 1 1 d . . .
C12 C 0.1918(2) 0.5200(4) 0.70388(14) 0.0551(9) Uani 1 1 d . . .
H12A H 0.1323 0.5172 0.6786 0.066 Uiso 1 1 calc R . .
C13 C 0.1821(3) 0.5115(4) 0.76612(16) 0.0629(11) Uani 1 1 d . . .
H13A H 0.1159 0.5048 0.7827 0.075 Uiso 1 1 calc R . .
C14 C 0.2678(3) 0.5127(3) 0.80384(13) 0.0457(8) Uani 1 1 d . . .
C15 C 0.3641(2) 0.5236(3) 0.77931(13) 0.0389(7) Uani 1 1 d . . .
H15A H 0.4235 0.5242 0.8047 0.047 Uiso 1 1 calc R . .
C16 C 0.3737(2) 0.5335(3) 0.71694(12) 0.0354(6) Uani 1 1 d . . .
H16A H 0.4399 0.5411 0.7005 0.043 Uiso 1 1 calc R . .
C17 C 0.3354(3) 0.5090(4) 0.90474(15) 0.0650(11) Uani 1 1 d . . .
H17A H 0.3125 0.5018 0.9462 0.098 Uiso 1 1 calc R . .
H17B H 0.3706 0.5850 0.8997 0.098 Uiso 1 1 calc R . .
H17C H 0.3825 0.4440 0.8959 0.098 Uiso 1 1 calc R . .
C30 C 0.2736(2) 0.2505(3) 0.51768(12) 0.0361(6) Uani 1 1 d . A .
H30A H 0.2392 0.1765 0.5149 0.043 Uiso 1 1 calc R . .
C31 C 0.3458(2) 0.1887(3) 0.61257(12) 0.0336(6) Uani 1 1 d . . .
C32 C 0.3444(2) 0.2290(3) 0.67268(13) 0.0412(7) Uani 1 1 d . . .
H32A H 0.3378 0.3115 0.6804 0.049 Uiso 1 1 calc R . .
C33 C 0.3527(2) 0.1510(3) 0.72067(13) 0.0421(7) Uani 1 1 d . . .
H33A H 0.3529 0.1804 0.7606 0.051 Uiso 1 1 calc R . .
C34 C 0.3606(2) 0.0295(3) 0.71050(13) 0.0379(7) Uani 1 1 d . . .
C35 C 0.3658(2) -0.0124(3) 0.65148(14) 0.0415(7) Uani 1 1 d . . .
H35A H 0.3736 -0.0948 0.6441 0.050 Uiso 1 1 calc R . .
C36 C 0.3592(2) 0.0682(3) 0.60277(13) 0.0384(7) Uani 1 1 d . . .
H36A H 0.3642 0.0394 0.5629 0.046 Uiso 1 1 calc R . .
C37 C 0.3810(3) -0.1638(3) 0.75631(17) 0.0593(9) Uani 1 1 d . . .
H37A H 0.3821 -0.2004 0.7962 0.089 Uiso 1 1 calc R . .
H37B H 0.4467 -0.1781 0.7370 0.089 Uiso 1 1 calc R . .
H37C H 0.3254 -0.1985 0.7318 0.089 Uiso 1 1 calc R . .
C41 C 0.1911(2) 0.3092(3) 0.42477(12) 0.0369(6) Uani 1 1 d . A .
C42 C 0.2065(2) 0.3656(3) 0.36945(13) 0.0464(8) Uani 1 1 d . . .
H42A H 0.2643 0.4158 0.3650 0.056 Uiso 1 1 calc R A .
C43 C 0.1388(3) 0.3492(4) 0.32135(14) 0.0574(9) Uani 1 1 d . A .
H43A H 0.1501 0.3891 0.2845 0.069 Uiso 1 1 calc R . .
C44 C 0.0552(3) 0.2754(4) 0.32646(15) 0.0546(9) Uani 1 1 d . . .
C45 C 0.0372(3) 0.2198(4) 0.38121(17) 0.0596(9) Uani 1 1 d . A .
H45A H -0.0205 0.1693 0.3852 0.072 Uiso 1 1 calc R . .
C46 C 0.1044(2) 0.2387(3) 0.43048(15) 0.0524(8) Uani 1 1 d . . .
H46A H 0.0904 0.2030 0.4681 0.063 Uiso 1 1 calc R A .
C47 C -0.0862(4) 0.1821(5) 0.2754(2) 0.0960(16) Uani 1 1 d . . .
H47A H -0.1232 0.1836 0.2366 0.144 Uiso 1 1 calc R A .
H47B H -0.1333 0.2027 0.3075 0.144 Uiso 1 1 calc R . .
H47C H -0.0585 0.1025 0.2826 0.144 Uiso 1 1 calc R . .
C21 C 0.1711(3) 0.6802(3) 0.49006(15) 0.0365(14) Uani 0.668(4) 1 d PG A 1
C22 C 0.1667(2) 0.8010(3) 0.50492(14) 0.0445(13) Uani 0.668(4) 1 d PG A 1
H22A H 0.2094 0.8316 0.5363 0.053 Uiso 0.668(4) 1 calc PR A 1
C23 C 0.0990(3) 0.8765(2) 0.47335(16) 0.0514(13) Uani 0.668(4) 1 d PG A 1
H23A H 0.0960 0.9582 0.4834 0.062 Uiso 0.668(4) 1 calc PR A 1
C24 C 0.0358(2) 0.8312(3) 0.42692(16) 0.0466(14) Uani 0.668(4) 1 d PG A 1
C25 C 0.0403(3) 0.7104(3) 0.41205(15) 0.0537(16) Uani 0.668(4) 1 d PG A 1
H25A H -0.0025 0.6797 0.3807 0.064 Uiso 0.668(4) 1 calc PR A 1
C26 C 0.1079(3) 0.6349(2) 0.44363(16) 0.0490(11) Uani 0.668(4) 1 d PG A 1
H26A H 0.1110 0.5531 0.4336 0.059 Uiso 0.668(4) 1 calc PR A 1
O6 O -0.0323(3) 0.9110(4) 0.40122(18) 0.0679(12) Uani 0.668(4) 1 d P A 1
C27 C -0.0973(6) 0.8705(11) 0.3509(3) 0.070(2) Uani 0.668(4) 1 d P A 1
H27A H -0.1445 0.9341 0.3387 0.105 Uiso 0.668(4) 1 calc PR A 1
H27B H -0.1367 0.8010 0.3632 0.105 Uiso 0.668(4) 1 calc PR A 1
H27C H -0.0542 0.8492 0.3170 0.105 Uiso 0.668(4) 1 calc PR A 1
C21B C 0.1479(4) 0.6340(7) 0.4842(3) 0.032(3) Uani 0.332(4) 1 d PG A 2
C22B C 0.1590(4) 0.7523(7) 0.4658(4) 0.080(5) Uani 0.332(4) 1 d PG A 2
H22B H 0.2187 0.7956 0.4772 0.096 Uiso 0.332(4) 1 calc PR A 2
C23B C 0.0817(5) 0.8066(6) 0.4305(5) 0.091(7) Uani 0.332(4) 1 d PG A 2
H23B H 0.0892 0.8866 0.4181 0.109 Uiso 0.332(4) 1 calc PR A 2
C24B C -0.0067(5) 0.7426(7) 0.4137(4) 0.055(4) Uani 0.332(4) 1 d PG A 2
C25B C -0.0178(4) 0.6243(6) 0.4321(3) 0.053(3) Uani 0.332(4) 1 d PG A 2
H25B H -0.0775 0.5810 0.4207 0.064 Uiso 0.332(4) 1 calc PR A 2
C26B C 0.0595(5) 0.5700(5) 0.4673(3) 0.0490(11) Uani 0.332(4) 1 d PG A 2
H26B H 0.0520 0.4900 0.4797 0.059 Uiso 0.332(4) 1 calc PR A 2
O6B O -0.0904(5) 0.7882(9) 0.3823(4) 0.075(3) Uani 0.332(4) 1 d P A 2
C27B C -0.0816(17) 0.898(2) 0.3708(7) 0.070(2) Uani 0.332(4) 1 d P A 2
H27D H -0.1438 0.9260 0.3498 0.105 Uiso 0.332(4) 1 calc PR A 2
H27E H -0.0223 0.9105 0.3453 0.105 Uiso 0.332(4) 1 calc PR A 2
H27F H -0.0720 0.9422 0.4084 0.105 Uiso 0.332(4) 1 calc PR A 2

loop_
_atom_site_aniso_label
_atom_site_aniso_U_11
_atom_site_aniso_U_22
_atom_site_aniso_U_33
_atom_site_aniso_U_23
_atom_site_aniso_U_13
_atom_site_aniso_U_12
Mo1 0.03194(13) 0.02994(14) 0.02117(12) 0.00097(9) 0.00439(9) -0.00003(9)
Mo2 0.03224(13) 0.03434(14) 0.02190(12) 0.00207(9) 0.00375(9) -0.00013(10)
N5 0.0357(12) 0.0407(14) 0.0257(11) 0.0017(10) 0.0078(10) 0.0049(10)
N6 0.0357(12) 0.0562(16) 0.0285(12) 0.0077(11) 0.0070(10) 0.0106(11)
N3 0.0394(12) 0.0355(13) 0.0248(11) 0.0015(10) 0.0047(9) -0.0054(10)
N4 0.0385(12) 0.0407(14) 0.0243(11) -0.0012(10) 0.0052(9) -0.0072(10)
O1 0.0972(19) 0.0456(15) 0.0525(14) -0.0150(12) 0.0060(13) 0.0005(13)
O2 0.110(2) 0.0432(15) 0.0680(17) -0.0179(13) -0.0090(15) 0.0171(14)
O5 0.0676(16) 0.104(2) 0.0291(12) 0.0077(12) 0.0179(11) 0.0107(15)
O3 0.0724(15) 0.0417(13) 0.0422(12) 0.0118(10) 0.0047(11) 0.0073(11)
O4 0.0532(15) 0.120(3) 0.0618(16) -0.0152(16) -0.0197(12) -0.0060(16)
N1 0.0353(12) 0.0339(13) 0.0247(11) 0.0005(10) 0.0045(9) -0.0017(10)
N2 0.0346(12) 0.0319(13) 0.0271(11) -0.0009(10) 0.0075(9) 0.0003(10)
C1 0.0401(16) 0.0449(19) 0.0313(15) 0.0063(15) 0.0052(12) -0.0016(13)
C2 0.0451(17) 0.045(2) 0.0376(16) 0.0104(16) 0.0029(13) 0.0070(14)
C10 0.0417(16) 0.055(2) 0.0348(16) 0.0035(14) 0.0117(13) 0.0143(14)
C11 0.0426(16) 0.0330(15) 0.0261(13) -0.0004(11) 0.0096(12) 0.0049(12)
C12 0.0371(17) 0.092(3) 0.0370(17) 0.0085(17) 0.0071(14) 0.0064(17)
C13 0.0413(19) 0.107(3) 0.0413(19) 0.0118(19) 0.0181(15) 0.0083(19)
C14 0.0547(19) 0.054(2) 0.0291(15) 0.0029(14) 0.0122(14) 0.0067(15)
C15 0.0467(17) 0.0397(17) 0.0305(15) -0.0018(12) 0.0034(13) 0.0004(13)
C16 0.0391(15) 0.0367(16) 0.0308(14) -0.0003(12) 0.0093(12) -0.0014(12)
C17 0.086(3) 0.082(3) 0.0271(17) 0.0015(17) 0.0059(17) 0.012(2)
C30 0.0405(15) 0.0370(16) 0.0310(15) -0.0025(12) 0.0071(12) -0.0091(12)
C31 0.0368(15) 0.0344(16) 0.0299(14) 0.0027(12) 0.0057(11) -0.0040(12)
C32 0.0609(19) 0.0304(15) 0.0326(15) 0.0006(12) 0.0055(14) -0.0041(14)
C33 0.0566(18) 0.0404(17) 0.0296(15) -0.0005(13) 0.0038(13) -0.0020(14)
C34 0.0383(15) 0.0383(17) 0.0372(16) 0.0074(13) 0.0036(12) 0.0002(12)
C35 0.0470(17) 0.0309(16) 0.0468(18) -0.0008(13) 0.0027(14) 0.0048(13)
C36 0.0435(16) 0.0410(17) 0.0308(15) -0.0037(12) 0.0046(12) 0.0011(13)
C37 0.073(2) 0.042(2) 0.063(2) 0.0135(17) 0.0036(18) 0.0086(17)
C41 0.0376(15) 0.0441(17) 0.0290(14) -0.0060(12) 0.0034(12) 0.0014(13)
C42 0.0396(16) 0.066(2) 0.0334(16) 0.0025(15) 0.0010(13) -0.0038(15)
C43 0.0479(19) 0.091(3) 0.0334(17) 0.0038(17) -0.0022(14) -0.0020(19)
C44 0.0457(18) 0.078(3) 0.0400(18) -0.0162(17) -0.0059(14) 0.0067(17)
C45 0.0431(18) 0.071(3) 0.065(2) -0.0108(19) -0.0025(16) -0.0141(17)
C46 0.0517(19) 0.063(2) 0.0430(18) 0.0040(16) -0.0010(15) -0.0138(16)
C47 0.080(3) 0.115(4) 0.092(3) -0.024(3) -0.023(3) -0.018(3)
C21 0.026(3) 0.046(4) 0.037(3) 0.002(3) 0.009(2) -0.001(3)
C22 0.040(3) 0.053(3) 0.040(3) 0.000(2) -0.006(2) -0.001(2)
C23 0.042(3) 0.045(3) 0.067(4) 0.006(3) 0.001(2) 0.003(2)
C24 0.033(3) 0.062(4) 0.045(3) 0.010(3) -0.003(2) 0.006(3)
C25 0.051(4) 0.068(4) 0.041(3) -0.006(3) -0.015(3) 0.015(3)
C26 0.051(3) 0.051(3) 0.044(3) -0.009(2) -0.002(2) 0.011(2)
O6 0.055(2) 0.078(3) 0.069(3) 0.010(2) -0.020(2) 0.016(2)
C27 0.049(4) 0.133(8) 0.027(4) 0.015(5) -0.016(3) 0.022(4)
C21B 0.027(5) 0.045(7) 0.025(5) 0.010(4) 0.001(4) -0.004(5)
C22B 0.030(5) 0.086(10) 0.123(13) 0.074(10) -0.013(7) -0.011(6)
C23B 0.036(7) 0.103(13) 0.134(14) 0.090(12) -0.004(9) 0.006(8)
C24B 0.037(6) 0.085(11) 0.043(6) 0.026(6) 0.002(5) 0.024(6)
C25B 0.035(5) 0.059(7) 0.065(7) -0.005(5) -0.014(5) 0.000(5)
C26B 0.051(3) 0.051(3) 0.044(3) -0.009(2) -0.002(2) 0.011(2)
O6B 0.042(4) 0.116(8) 0.066(5) 0.037(5) 0.000(4) 0.012(4)
C27B 0.049(4) 0.133(8) 0.027(4) 0.015(5) -0.016(3) 0.022(4)

loop_
_atom_type_symbol
_atom_type_description
_atom_type_scat_dispersion_real
_atom_type_scat_dispersion_imag
_atom_type_scat_source
C C 0.0033 0.0016 'International Tables Vol C Tables 4.2.6.8 and 6.1.1.4'
H H 0.0000 0.0000 'International Tables Vol C Tables 4.2.6.8 and 6.1.1.4'
N N 0.0061 0.0033 'International Tables Vol C Tables 4.2.6.8 and 6.1.1.4'
O O 0.0106 0.0060 'International Tables Vol C Tables 4.2.6.8 and 6.1.1.4'
Mo Mo -1.6832 0.6857 'International Tables Vol C Tables 4.2.6.8 and 6.1.1.4'

loop_
_geom_angle_atom_site_label_1
_geom_angle_atom_site_label_2
_geom_angle_atom_site_label_3
_geom_angle
_geom_angle_site_symmetry_1
_geom_angle_site_symmetry_3
_geom_angle_publ_flag
N3 Mo1 N5 96.23(9) . . ?
N3 Mo1 Mo2 92.39(6) . . ?
N5 Mo1 Mo2 92.30(6) . . ?
N3 Mo1 N1 162.47(9) . . ?
N5 Mo1 N1 92.64(9) . . ?
Mo2 Mo1 N1 102.35(6) . . ?
N3 Mo1 N2 90.65(9) . . ?
N5 Mo1 N2 163.11(8) . . ?
Mo2 Mo1 N2 102.84(6) . . ?
N1 Mo1 N2 76.98(8) . . ?
N6 Mo2 N4 95.93(10) . . ?
N6 Mo2 Mo1 92.24(6) . . ?
N4 Mo2 Mo1 92.08(6) . . ?
N6 Mo2 N1 162.66(9) . 3_666 ?
N4 Mo2 N1 91.58(9) . 3_666 ?
Mo1 Mo2 N1 103.11(6) . 3_666 ?
N6 Mo2 N2 91.98(9) . 3_666 ?
N4 Mo2 N2 162.06(8) . 3_666 ?
Mo1 Mo2 N2 103.70(6) . 3_666 ?
N1 Mo2 N2 76.73(8) 3_666 3_666 ?
C10 N5 C11 117.4(2) . . ?
C10 N5 Mo1 117.66(19) . . ?
C11 N5 Mo1 124.75(18) . . ?
C10 N6 C21 115.1(3) . . ?
C10 N6 C21B 121.5(4) . . ?
C10 N6 Mo2 118.51(19) . . ?
C21 N6 Mo2 124.5(2) . . ?
C21B N6 Mo2 118.9(4) . . ?
C30 N3 C31 119.1(2) . . ?
C30 N3 Mo1 118.56(18) . . ?
C31 N3 Mo1 122.22(17) . . ?
C30 N4 C41 119.4(2) . . ?
C30 N4 Mo2 117.90(18) . . ?
C41 N4 Mo2 122.71(18) . . ?
C14 O5 C17 117.1(3) . . ?
C34 O3 C37 118.6(3) . . ?
C44 O4 C47 117.9(3) . . ?
C1 N1 Mo1 133.4(2) . . ?
C1 N1 Mo2 128.7(2) . 3_666 ?
Mo1 N1 Mo2 97.64(9) . 3_666 ?
C2 N2 Mo2 124.7(2) . 3_666 ?
C2 N2 Mo1 122.3(2) . . ?
Mo2 N2 Mo1 96.87(9) 3_666 . ?
N1 C1 O1 178.8(3) . . ?
O2 C2 N2 177.9(3) . . ?
N5 C10 N6 119.2(3) . . ?
C16 C11 C12 118.1(3) . . ?
C16 C11 N5 120.0(2) . . ?
C12 C11 N5 121.7(3) . . ?
C11 C12 C13 120.6(3) . . ?
C14 C13 C12 120.8(3) . . ?
C13 C14 O5 115.8(3) . . ?
C13 C14 C15 119.3(3) . . ?
O5 C14 C15 124.9(3) . . ?
C14 C15 C16 119.9(3) . . ?
C11 C16 C15 121.3(3) . . ?
N3 C30 N4 119.0(3) . . ?
C36 C31 C32 117.9(3) . . ?
C36 C31 N3 124.3(2) . . ?
C32 C31 N3 117.7(2) . . ?
C33 C32 C31 121.5(3) . . ?
C32 C33 C34 120.3(3) . . ?
O3 C34 C33 114.6(3) . . ?
O3 C34 C35 126.0(3) . . ?
C33 C34 C35 119.3(3) . . ?
C34 C35 C36 119.9(3) . . ?
C31 C36 C35 120.9(3) . . ?
C46 C41 C42 118.1(3) . . ?
C46 C41 N4 122.9(3) . . ?
C42 C41 N4 118.9(3) . . ?
C43 C42 C41 121.1(3) . . ?
C44 C43 C42 120.6(3) . . ?
C43 C44 O4 115.3(3) . . ?
C43 C44 C45 119.5(3) . . ?
O4 C44 C45 125.2(3) . . ?
C44 C45 C46 120.0(3) . . ?
C41 C46 C45 120.7(3) . . ?
C22 C21 C26 120.0 . . ?
C22 C21 N6 125.0(2) . . ?
C26 C21 N6 114.9(2) . . ?
C21 C22 C23 120.0 . . ?
C24 C23 C22 120.0 . . ?
O6 C24 C25 124.4(3) . . ?
O6 C24 C23 115.5(3) . . ?
C25 C24 C23 120.0 . . ?
C24 C25 C26 120.0 . . ?
C25 C26 C21 120.0 . . ?
C24 O6 C27 118.1(6) . . ?
C22B C21B C26B 120.0 . . ?
C22B C21B N6 113.1(4) . . ?
C26B C21B N6 126.9(4) . . ?
C21B C22B C23B 120.0 . . ?
C22B C23B C24B 120.0 . . ?
O6B C24B C25B 114.5(6) . . ?
O6B C24B C23B 125.4(7) . . ?
C25B C24B C23B 120.0 . . ?
C24B C25B C26B 120.0 . . ?
C25B C26B C21B 120.0 . . ?
C27B O6B C24B 113.0(12) . . ?

loop_
_geom_bond_atom_site_label_1
_geom_bond_atom_site_label_2
_geom_bond_distance
_geom_bond_site_symmetry_2
_geom_bond_publ_flag
Mo1 N3 2.095(2) . ?
Mo1 N5 2.110(2) . ?
Mo1 Mo2 2.1149(5) . ?
Mo1 N1 2.215(2) . ?
Mo1 N2 2.238(2) . ?
Mo2 N6 2.091(2) . ?
Mo2 N4 2.111(2) . ?
Mo2 N1 2.231(2) 3_666 ?
Mo2 N2 2.234(2) 3_666 ?
N5 C10 1.319(4) . ?
N5 C11 1.436(3) . ?
N6 C10 1.325(4) . ?
N6 C21 1.446(3) . ?
N6 C21B 1.450(5) . ?
N3 C30 1.321(3) . ?
N3 C31 1.430(3) . ?
N4 C30 1.325(4) . ?
N4 C41 1.431(3) . ?
O1 C1 1.195(4) . ?
O2 C2 1.178(4) . ?
O5 C14 1.372(4) . ?
O5 C17 1.407(4) . ?
O3 C34 1.369(3) . ?
O3 C37 1.416(4) . ?
O4 C44 1.380(4) . ?
O4 C47 1.382(5) . ?
N1 C1 1.161(4) . ?
N1 Mo2 2.231(2) 3_666 ?
N2 C2 1.185(4) . ?
N2 Mo2 2.234(2) 3_666 ?
C11 C16 1.375(4) . ?
C11 C12 1.382(4) . ?
C12 C13 1.383(5) . ?
C13 C14 1.369(5) . ?
C14 C15 1.372(4) . ?
C15 C16 1.387(4) . ?
C31 C36 1.374(4) . ?
C31 C32 1.400(4) . ?
C32 C33 1.373(4) . ?
C33 C34 1.379(4) . ?
C34 C35 1.385(4) . ?
C35 C36 1.402(4) . ?
C41 C46 1.377(4) . ?
C41 C42 1.390(4) . ?
C42 C43 1.371(4) . ?
C43 C44 1.365(5) . ?
C44 C45 1.381(5) . ?
C45 C46 1.391(4) . ?
C21 C22 1.3900 . ?
C21 C26 1.3900 . ?
C22 C23 1.3900 . ?
C23 C24 1.3900 . ?
C24 O6 1.366(4) . ?
C24 C25 1.3900 . ?
C25 C26 1.3900 . ?
O6 C27 1.448(7) . ?
C21B C22B 1.3900 . ?
C21B C26B 1.3900 . ?
C22B C23B 1.3900 . ?
C23B C24B 1.3900 . ?
C24B O6B 1.368(9) . ?
C24B C25B 1.3900 . ?
C25B C26B 1.3900 . ?
O6B C27B 1.26(3) . ?

loop_
_geom_torsion_atom_site_label_1
_geom_torsion_atom_site_label_2
_geom_torsion_atom_site_label_3
_geom_torsion_atom_site_label_4
_geom_torsion
_geom_torsion_site_symmetry_1
_geom_torsion_site_symmetry_2
_geom_torsion_site_symmetry_3
_geom_torsion_site_symmetry_4
_geom_torsion_publ_flag
N3 Mo1 Mo2 N6 96.68(10) . . . . ?
N5 Mo1 Mo2 N6 0.34(10) . . . . ?
N1 Mo1 Mo2 N6 -92.87(10) . . . . ?
N2 Mo1 Mo2 N6 -172.11(9) . . . . ?
N3 Mo1 Mo2 N4 0.66(9) . . . . ?
N5 Mo1 Mo2 N4 -95.68(9) . . . . ?
N1 Mo1 Mo2 N4 171.11(9) . . . . ?
N2 Mo1 Mo2 N4 91.87(9) . . . . ?
N3 Mo1 Mo2 N1 -91.45(9) . . . 3_666 ?
N5 Mo1 Mo2 N1 172.21(9) . . . 3_666 ?
N1 Mo1 Mo2 N1 79.00(10) . . . 3_666 ?
N2 Mo1 Mo2 N1 -0.24(9) . . . 3_666 ?
N3 Mo1 Mo2 N2 -170.74(8) . . . 3_666 ?
N5 Mo1 Mo2 N2 92.92(9) . . . 3_666 ?
N1 Mo1 Mo2 N2 -0.29(8) . . . 3_666 ?
N2 Mo1 Mo2 N2 -79.53(9) . . . 3_666 ?
N3 Mo1 N5 C10 -94.3(2) . . . . ?
Mo2 Mo1 N5 C10 -1.7(2) . . . . ?
N1 Mo1 N5 C10 100.8(2) . . . . ?
N2 Mo1 N5 C10 152.2(3) . . . . ?
N3 Mo1 N5 C11 80.2(2) . . . . ?
Mo2 Mo1 N5 C11 172.9(2) . . . . ?
N1 Mo1 N5 C11 -84.6(2) . . . . ?
N2 Mo1 N5 C11 -33.3(4) . . . . ?
N4 Mo2 N6 C10 93.2(2) . . . . ?
Mo1 Mo2 N6 C10 0.9(2) . . . . ?
N1 Mo2 N6 C10 -151.6(3) 3_666 . . . ?
N2 Mo2 N6 C10 -102.9(2) 3_666 . . . ?
N4 Mo2 N6 C21 -103.0(3) . . . . ?
Mo1 Mo2 N6 C21 164.7(2) . . . . ?
N1 Mo2 N6 C21 12.2(5) 3_666 . . . ?
N2 Mo2 N6 C21 60.9(3) 3_666 . . . ?
N4 Mo2 N6 C21B -75.1(4) . . . . ?
Mo1 Mo2 N6 C21B -167.4(4) . . . . ?
N1 Mo2 N6 C21B 40.1(5) 3_666 . . . ?
N2 Mo2 N6 C21B 88.8(4) 3_666 . . . ?
N5 Mo1 N3 C30 93.5(2) . . . . ?
Mo2 Mo1 N3 C30 0.9(2) . . . . ?
N1 Mo1 N3 C30 -146.6(3) . . . . ?
N2 Mo1 N3 C30 -102.0(2) . . . . ?
N5 Mo1 N3 C31 -90.0(2) . . . . ?
Mo2 Mo1 N3 C31 177.38(19) . . . . ?
N1 Mo1 N3 C31 29.9(4) . . . . ?
N2 Mo1 N3 C31 74.5(2) . . . . ?
N6 Mo2 N4 C30 -94.9(2) . . . . ?
Mo1 Mo2 N4 C30 -2.4(2) . . . . ?
N1 Mo2 N4 C30 100.7(2) 3_666 . . . ?
N2 Mo2 N4 C30 149.4(2) 3_666 . . . ?
N6 Mo2 N4 C41 83.0(2) . . . . ?
Mo1 Mo2 N4 C41 175.4(2) . . . . ?
N1 Mo2 N4 C41 -81.4(2) 3_666 . . . ?
N2 Mo2 N4 C41 -32.7(4) 3_666 . . . ?
N3 Mo1 N1 C1 -114.5(4) . . . . ?
N5 Mo1 N1 C1 5.9(3) . . . . ?
Mo2 Mo1 N1 C1 98.9(3) . . . . ?
N2 Mo1 N1 C1 -160.6(3) . . . . ?
N3 Mo1 N1 Mo2 71.9(3) . . . 3_666 ?
N5 Mo1 N1 Mo2 -167.65(9) . . . 3_666 ?
Mo2 Mo1 N1 Mo2 -74.72(7) . . . 3_666 ?
N2 Mo1 N1 Mo2 25.82(8) . . . 3_666 ?
N3 Mo1 N2 C2 27.8(2) . . . . ?
N5 Mo1 N2 C2 142.1(3) . . . . ?
Mo2 Mo1 N2 C2 -64.8(2) . . . . ?
N1 Mo1 N2 C2 -164.7(2) . . . . ?
N3 Mo1 N2 Mo2 166.81(8) . . . 3_666 ?
N5 Mo1 N2 Mo2 -78.9(3) . . . 3_666 ?
Mo2 Mo1 N2 Mo2 74.21(7) . . . 3_666 ?
N1 Mo1 N2 Mo2 -25.72(8) . . . 3_666 ?
C11 N5 C10 N6 -172.3(3) . . . . ?
Mo1 N5 C10 N6 2.7(4) . . . . ?
C21 N6 C10 N5 -167.6(3) . . . . ?
C21B N6 C10 N5 165.7(4) . . . . ?
Mo2 N6 C10 N5 -2.3(4) . . . . ?
C10 N5 C11 C16 -143.7(3) . . . . ?
Mo1 N5 C11 C16 41.7(4) . . . . ?
C10 N5 C11 C12 40.7(4) . . . . ?
Mo1 N5 C11 C12 -133.9(3) . . . . ?
C16 C11 C12 C13 1.5(5) . . . . ?
N5 C11 C12 C13 177.1(3) . . . . ?
C11 C12 C13 C14 -1.5(6) . . . . ?
C12 C13 C14 O5 -179.8(4) . . . . ?
C12 C13 C14 C15 0.6(6) . . . . ?
C17 O5 C14 C13 -177.7(3) . . . . ?
C17 O5 C14 C15 1.9(5) . . . . ?
C13 C14 C15 C16 0.2(5) . . . . ?
O5 C14 C15 C16 -179.3(3) . . . . ?
C12 C11 C16 C15 -0.7(5) . . . . ?
N5 C11 C16 C15 -176.4(3) . . . . ?
C14 C15 C16 C11 -0.2(5) . . . . ?
C31 N3 C30 N4 -179.6(2) . . . . ?
Mo1 N3 C30 N4 -3.0(3) . . . . ?
C41 N4 C30 N3 -174.3(2) . . . . ?
Mo2 N4 C30 N3 3.6(3) . . . . ?
C30 N3 C31 C36 42.1(4) . . . . ?
Mo1 N3 C31 C36 -134.3(2) . . . . ?
C30 N3 C31 C32 -138.2(3) . . . . ?
Mo1 N3 C31 C32 45.4(3) . . . . ?
C36 C31 C32 C33 -2.2(5) . . . . ?
N3 C31 C32 C33 178.0(3) . . . . ?
C31 C32 C33 C34 -1.2(5) . . . . ?
C37 O3 C34 C33 -175.1(3) . . . . ?
C37 O3 C34 C35 3.5(5) . . . . ?
C32 C33 C34 O3 -177.9(3) . . . . ?
C32 C33 C34 C35 3.4(5) . . . . ?
O3 C34 C35 C36 179.2(3) . . . . ?
C33 C34 C35 C36 -2.2(5) . . . . ?
C32 C31 C36 C35 3.4(4) . . . . ?
N3 C31 C36 C35 -176.9(3) . . . . ?
C34 C35 C36 C31 -1.2(5) . . . . ?
C30 N4 C41 C46 27.3(4) . . . . ?
Mo2 N4 C41 C46 -150.5(3) . . . . ?
C30 N4 C41 C42 -155.6(3) . . . . ?
Mo2 N4 C41 C42 26.5(4) . . . . ?
C46 C41 C42 C43 -1.7(5) . . . . ?
N4 C41 C42 C43 -178.8(3) . . . . ?
C41 C42 C43 C44 -0.9(6) . . . . ?
C42 C43 C44 O4 -178.6(3) . . . . ?
C42 C43 C44 C45 2.0(6) . . . . ?
C47 O4 C44 C43 174.2(4) . . . . ?
C47 O4 C44 C45 -6.4(6) . . . . ?
C43 C44 C45 C46 -0.4(6) . . . . ?
O4 C44 C45 C46 -179.7(3) . . . . ?
C42 C41 C46 C45 3.2(5) . . . . ?
N4 C41 C46 C45 -179.7(3) . . . . ?
C44 C45 C46 C41 -2.3(6) . . . . ?
C10 N6 C21 C22 44.6(4) . . . . ?
C21B N6 C21 C22 155.9(11) . . . . ?
Mo2 N6 C21 C22 -119.6(2) . . . . ?
C10 N6 C21 C26 -132.0(3) . . . . ?
C21B N6 C21 C26 -20.8(9) . . . . ?
Mo2 N6 C21 C26 63.7(3) . . . . ?
C26 C21 C22 C23 0.0 . . . . ?
N6 C21 C22 C23 -176.5(4) . . . . ?
C21 C22 C23 C24 0.0 . . . . ?
C22 C23 C24 O6 176.2(4) . . . . ?
C22 C23 C24 C25 0.0 . . . . ?
O6 C24 C25 C26 -175.8(4) . . . . ?
C23 C24 C25 C26 0.0 . . . . ?
C24 C25 C26 C21 0.0 . . . . ?
C22 C21 C26 C25 0.0 . . . . ?
N6 C21 C26 C25 176.9(3) . . . . ?
C25 C24 O6 C27 -6.6(7) . . . . ?
C23 C24 O6 C27 177.5(5) . . . . ?
C10 N6 C21B C22B 93.3(5) . . . . ?
C21 N6 C21B C22B 11.7(8) . . . . ?
Mo2 N6 C21B C22B -98.7(4) . . . . ?
C10 N6 C21B C26B -85.3(7) . . . . ?
C21 N6 C21B C26B -167.0(14) . . . . ?
Mo2 N6 C21B C26B 82.6(6) . . . . ?
C26B C21B C22B C23B 0.0 . . . . ?
N6 C21B C22B C23B -178.7(6) . . . . ?
C21B C22B C23B C24B 0.0 . . . . ?
C22B C23B C24B O6B 175.9(9) . . . . ?
C22B C23B C24B C25B 0.0 . . . . ?
O6B C24B C25B C26B -176.3(8) . . . . ?
C23B C24B C25B C26B 0.0 . . . . ?
C24B C25B C26B C21B 0.0 . . . . ?
C22B C21B C26B C25B 0.0 . . . . ?
N6 C21B C26B C25B 178.5(7) . . . . ?
C25B C24B O6B C27B 174.4(11) . . . . ?
C23B C24B O6B C27B -1.7(14) . . . . ?
